data_7238690
loop_
_publ_author_name
'Sreeshailam, Aare'
'Dayaker, Gandrath'
'Ramana, D. Venkata'
'Chevallier, Floris'
'Roisnel, Thierry'
'Komagawa, Shinsuke'
'Takita, Ryo'
'Uchiyama, Masanobu'
'Krishna, Palakodety Radha'
'Mongin, Florence'

_publ_section_title
;
 Synthesis of both enantiomers of ferrocene[1,2-c]1H-quinolin-2-one by
 diastereoselective deproto-zincation of sugar-derived ferrocene esters
;
_journal_issue 18
_journal_name_full 'RSC Advances'
_journal_page_first 7030
_journal_paper_doi 10.1039/c2ra21045b
_journal_volume 2
_journal_year 2012
_chemical_compound_source 'synthesis as described'
_chemical_formula_moiety 'C17 H13 Fe N O'
_chemical_formula_sum 'C17 H13 Fe N O'
_chemical_formula_weight 303.13
_space_group_IT_number 148
_space_group_name_Hall '-R 3'
_space_group_name_H-M_alt 'R -3 :H'
_symmetry_cell_setting trigonal
_symmetry_Int_Tables_number 148
_symmetry_space_group_name_Hall '-R 3'
_symmetry_space_group_name_H-M 'R -3 :H'
_atom_sites_solution_hydrogens geom
_atom_sites_solution_primary direct
_atom_sites_solution_secondary difmap
_audit_conform_dict_location ftp://ftp.iucr.org/pub/cif_core.dic
_audit_conform_dict_name cif_core.dic
_audit_conform_dict_version 2.3
_audit_creation_date 2010-09-07T10:32:41-00:00
_audit_creation_method 'WinGX routine CIF_UPDATE'
_cell_angle_alpha 90
_cell_angle_beta 90
_cell_angle_gamma 120
_cell_formula_units_Z 18
_cell_length_a 27.0951(7)
_cell_length_b 27.0951
_cell_length_c 10.3490(3)
_cell_measurement_reflns_used 9156
_cell_measurement_temperature 150(2)
_cell_measurement_theta_max 27.4
_cell_measurement_theta_min 2.6
_cell_measurement_wavelength 0.71073
_cell_volume 6579.8(3)
_computing_cell_refinement 'Bruker SMART (Bruker, 2002)'
_computing_data_collection 'Bruker SAINT (Bruker, 2002)'
_computing_data_reduction 'Bruker SAINT (Bruker, 2002)'
_computing_molecular_graphics 'Ortep-3 for Windows (Farrugia, 1997)'
_computing_publication_material
;
WinGX publication routines (Farrugia, 1999),
CRYSCAL (T. Roisnel, local program)
;
_computing_structure_refinement 'SHELXL-97 (Sheldrick, 1997)'
_computing_structure_solution 'SIR97 (Altomare et al., 1999))'
_diffrn_ambient_temperature 150(2)
_diffrn_detector 'CCD plate'
_diffrn_measured_fraction_theta_full 0.998
_diffrn_measured_fraction_theta_max 0.998
_diffrn_measurement_device_type 'APEXII, Bruker-AXS'
_diffrn_measurement_method 'CCD rotation images, thin slices'
_diffrn_radiation_monochromator graphite
_diffrn_radiation_probe x-ray
_diffrn_radiation_type MoK\a
_diffrn_radiation_wavelength 0.71073
_diffrn_reflns_av_R_equivalents 0.0359
_diffrn_reflns_av_unetI/netI 0.0153
_diffrn_reflns_limit_h_max 31
_diffrn_reflns_limit_h_min -35
_diffrn_reflns_limit_k_max 35
_diffrn_reflns_limit_k_min -35
_diffrn_reflns_limit_l_max 13
_diffrn_reflns_limit_l_min -13
_diffrn_reflns_number 36063
_diffrn_reflns_theta_full 27.47
_diffrn_reflns_theta_max 27.47
_diffrn_reflns_theta_min 3.7
_exptl_absorpt_coefficient_mu 1.025
_exptl_absorpt_correction_T_max 0.931
_exptl_absorpt_correction_T_min 0.749
_exptl_absorpt_correction_type multi-scan
_exptl_absorpt_process_details
;
[Sheldrick, G.M. (2002). SADABS Bruker AXS Inc., Madison, Wisconsin, USA]
;
_exptl_crystal_colour orange
_exptl_crystal_density_diffrn 1.377
_exptl_crystal_density_method 'not measured'
_exptl_crystal_description stick
_exptl_crystal_F_000 2808
_exptl_crystal_size_max 0.39
_exptl_crystal_size_mid 0.14
_exptl_crystal_size_min 0.07
_platon_squeeze_details
;
;
_refine_diff_density_max 0.426
_refine_diff_density_min -0.202
_refine_diff_density_rms 0.064
_refine_ls_extinction_method none
_refine_ls_goodness_of_fit_ref 1.074
_refine_ls_hydrogen_treatment constr
_refine_ls_matrix_type full
_refine_ls_number_parameters 172
_refine_ls_number_reflns 3349
_refine_ls_number_restraints 0
_refine_ls_restrained_S_all 1.074
_refine_ls_R_factor_all 0.0315
_refine_ls_R_factor_gt 0.0288
_refine_ls_shift/su_max 0.001
_refine_ls_shift/su_mean 0
_refine_ls_structure_factor_coef Fsqd
_refine_ls_weighting_details 'calc w=1/[\s^2^(Fo^2^)+(0.0487P)^2^+9.5474P] where P=(Fo^2^+2Fc^2^)/3'
_refine_ls_weighting_scheme calc
_refine_ls_wR_factor_gt 0.0856
_refine_ls_wR_factor_ref 0.0872
_reflns_number_gt 3068
_reflns_number_total 3349
_reflns_threshold_expression >2sigma(I)
_cod_data_source_file c2ra21045b.txt
_cod_data_source_block 1
_cod_original_sg_symbol_H-M 'R -3'
_cod_database_code 7238690

loop_
_symmetry_equiv_pos_as_xyz
'x, y, z'
'-y, x-y, z'
'-x+y, -x, z'
'x+2/3, y+1/3, z+1/3'
'-y+2/3, x-y+1/3, z+1/3'
'-x+y+2/3, -x+1/3, z+1/3'
'x+1/3, y+2/3, z+2/3'
'-y+1/3, x-y+2/3, z+2/3'
'-x+y+1/3, -x+2/3, z+2/3'
'-x, -y, -z'
'y, -x+y, -z'
'x-y, x, -z'
'-x+2/3, -y+1/3, -z+1/3'
'y+2/3, -x+y+1/3, -z+1/3'
'x-y+2/3, x+1/3, -z+1/3'
'-x+1/3, -y+2/3, -z+2/3'
'y+1/3, -x+y+2/3, -z+2/3'
'x-y+1/3, x+2/3, -z+2/3'

loop_
_atom_site_label
_atom_site_type_symbol
_atom_site_fract_x
_atom_site_fract_y
_atom_site_fract_z
_atom_site_U_iso_or_equiv
_atom_site_adp_type
_atom_site_occupancy
_atom_site_symmetry_multiplicity
_atom_site_calc_flag
_atom_site_refinement_flags
Fe1 Fe 0.412386(9) 0.134107(9) 0.44316(2) 0.02186(9) Uani 1 1 d .
C1 C 0.49827(8) 0.16773(9) 0.4167(2) 0.0462(5) Uani 1 1 d .
H1 H 0.5274 0.2043 0.444 0.055 Uiso 1 1 calc R
C2 C 0.46925(10) 0.15443(10) 0.2958(2) 0.0471(5) Uani 1 1 d .
H2 H 0.4756 0.1806 0.228 0.056 Uiso 1 1 calc R
C3 C 0.42928(8) 0.09539(9) 0.29444(18) 0.0386(4) Uani 1 1 d .
H3 H 0.4039 0.0749 0.2259 0.046 Uiso 1 1 calc R
C4 C 0.43376(8) 0.07217(8) 0.4134(2) 0.0354(4) Uani 1 1 d .
H4 H 0.4121 0.0333 0.4383 0.042 Uiso 1 1 calc R
C5 C 0.47588(8) 0.11666(9) 0.48863(19) 0.0380(4) Uani 1 1 d .
H5 H 0.4873 0.113 0.5732 0.046 Uiso 1 1 calc R
C6 C 0.39263(7) 0.16914(7) 0.59663(15) 0.0232(3) Uani 1 1 d .
C7 C 0.39345(8) 0.19744(7) 0.47896(16) 0.0305(4) Uani 1 1 d .
H7 H 0.4172 0.2368 0.4607 0.037 Uiso 1 1 calc R
C8 C 0.35219(8) 0.15577(8) 0.39454(17) 0.0315(4) Uani 1 1 d .
H8 H 0.3435 0.163 0.3102 0.038 Uiso 1 1 calc R
C9 C 0.32608(7) 0.10160(7) 0.45592(15) 0.0260(3) Uani 1 1 d .
H9 H 0.2975 0.0665 0.4203 0.031 Uiso 1 1 calc R
C10 C 0.35116(6) 0.11008(7) 0.58206(14) 0.0208(3) Uani 1 1 d .
C11 C 0.34161(6) 0.06860(6) 0.68289(14) 0.0199(3) Uani 1 1 d .
O12 O 0.30711(5) 0.01699(5) 0.67486(11) 0.0251(2) Uani 1 1 d .
N13 N 0.37385(5) 0.09120(5) 0.79169(12) 0.0200(2) Uani 1 1 d .
H13 H 0.3691 0.0673 0.8545 0.024 Uiso 1 1 calc R
C14 C 0.41376(6) 0.14890(6) 0.81259(14) 0.02 Uani 1 1 d .
C15 C 0.44194(7) 0.16554(7) 0.93152(15) 0.023 Uani 1 1 d .
H15 H 0.4337 0.1381 0.9976 0.028 Uiso 1 1 calc R
C16 C 0.48200(7) 0.22244(7) 0.95219(17) 0.0289(3) Uani 1 1 d .
H16 H 0.5014 0.2338 1.0326 0.035 Uiso 1 1 calc R
C17 C 0.49409(8) 0.26314(7) 0.85649(17) 0.0316(4) Uani 1 1 d .
H17 H 0.5216 0.302 0.8715 0.038 Uiso 1 1 calc R
C18 C 0.46575(8) 0.24659(7) 0.73954(17) 0.0296(3) Uani 1 1 d .
H18 H 0.4739 0.2744 0.6745 0.035 Uiso 1 1 calc R
C19 C 0.42538(7) 0.18963(6) 0.71550(15) 0.0223(3) Uani 1 1 d .

loop_
_atom_site_aniso_label
_atom_site_aniso_U_11
_atom_site_aniso_U_22
_atom_site_aniso_U_33
_atom_site_aniso_U_23
_atom_site_aniso_U_13
_atom_site_aniso_U_12
Fe1 0.02631(13) 0.02467(13) 0.01610(13) 0.00176(8) 0.00191(8) 0.01388(10)
C1 0.0270(9) 0.0398(11) 0.0582(13) -0.0112(9) 0.0088(9) 0.0065(8)
C2 0.0567(13) 0.0605(13) 0.0324(10) 0.0172(9) 0.0236(9) 0.0356(11)
C3 0.0382(10) 0.0579(12) 0.0297(9) -0.0172(8) -0.0042(7) 0.0315(9)
C4 0.0280(8) 0.0357(9) 0.0484(11) -0.0012(8) 0.0071(7) 0.0204(8)
C5 0.0303(9) 0.0615(12) 0.0298(9) -0.0021(8) -0.0004(7) 0.0286(9)
C6 0.0329(8) 0.0236(7) 0.0202(7) 0.0023(6) 0.0024(6) 0.0194(7)
C7 0.0461(10) 0.0291(8) 0.0251(8) 0.0066(6) 0.0025(7) 0.0255(8)
C8 0.0427(10) 0.0415(10) 0.0223(8) 0.0053(7) -0.0021(7) 0.0299(8)
C9 0.0287(8) 0.0367(9) 0.0195(7) 0.0004(6) -0.0013(6) 0.0216(7)
C10 0.0235(7) 0.0264(7) 0.0177(7) 0.0005(6) 0.0010(5) 0.0163(6)
C11 0.0209(7) 0.0246(7) 0.0167(7) 0.0002(5) 0.0028(5) 0.0133(6)
O12 0.0263(5) 0.0238(5) 0.0191(5) -0.0001(4) -0.0006(4) 0.0079(5)
N13 0.0245(6) 0.0191(6) 0.0164(6) 0.0017(5) 0.0002(5) 0.0109(5)
C14 0.023 0.019 0.02 -0.001 0.002 0.013
C15 0.028 0.024 0.021 -0.001 0 0.015
C16 0.0332(8) 0.0281(8) 0.0257(8) -0.0067(6) -0.0043(6) 0.0156(7)
C17 0.0374(9) 0.0205(7) 0.0328(9) -0.0039(6) 0.0006(7) 0.0115(7)
C18 0.0404(9) 0.0213(7) 0.0274(8) 0.0020(6) 0.0048(7) 0.0157(7)
C19 0.0301(8) 0.0212(7) 0.0200(7) -0.0002(6) 0.0033(6) 0.0162(6)

loop_
_atom_type_symbol
_atom_type_description
_atom_type_scat_dispersion_real
_atom_type_scat_dispersion_imag
_atom_type_scat_source
C C 0.0033 0.0016 'International Tables Vol C Tables 4.2.6.8 and 6.1.1.4'
H H 0 0 'International Tables Vol C Tables 4.2.6.8 and 6.1.1.4'
N N 0.0061 0.0033 'International Tables Vol C Tables 4.2.6.8 and 6.1.1.4'
O O 0.0106 0.006 'International Tables Vol C Tables 4.2.6.8 and 6.1.1.4'
Fe Fe 0.3463 0.8444 'International Tables Vol C Tables 4.2.6.8 and 6.1.1.4'

loop_
_geom_angle_atom_site_label_1
_geom_angle_atom_site_label_2
_geom_angle_atom_site_label_3
_geom_angle
C2 Fe1 C3 40.59(9)
C2 Fe1 C10 176.03(9)
C3 Fe1 C10 136.34(8)
C2 Fe1 C1 40.80(9)
C3 Fe1 C1 68.33(8)
C10 Fe1 C1 142.89(8)
C2 Fe1 C9 135.24(8)
C3 Fe1 C9 109.19(7)
C10 Fe1 C9 41.11(6)
C1 Fe1 C9 175.89(8)
C2 Fe1 C8 109.91(8)
C3 Fe1 C8 112.14(7)
C10 Fe1 C8 68.19(6)
C1 Fe1 C8 136.71(9)
C9 Fe1 C8 40.54(7)
C2 Fe1 C4 67.97(8)
C3 Fe1 C4 40.46(8)
C10 Fe1 C4 111.18(7)
C1 Fe1 C4 67.78(8)
C9 Fe1 C4 112.69(7)
C8 Fe1 C4 141.79(8)
C2 Fe1 C5 68.08(8)
C3 Fe1 C5 67.99(8)
C10 Fe1 C5 113.97(7)
C1 Fe1 C5 40.30(9)
C9 Fe1 C5 142.49(8)
C8 Fe1 C5 176.95(8)
C4 Fe1 C5 40.13(8)
C2 Fe1 C6 142.21(8)
C3 Fe1 C6 177.14(8)
C10 Fe1 C6 40.92(6)
C1 Fe1 C6 113.48(8)
C9 Fe1 C6 69.13(7)
C8 Fe1 C6 68.25(7)
C4 Fe1 C6 137.62(7)
C5 Fe1 C6 111.79(7)
C2 Fe1 C7 112.32(8)
C3 Fe1 C7 141.20(8)
C10 Fe1 C7 68.71(6)
C1 Fe1 C7 110.79(8)
C9 Fe1 C7 68.89(7)
C8 Fe1 C7 40.53(7)
C4 Fe1 C7 177.63(8)
C5 Fe1 C7 137.59(8)
C6 Fe1 C7 40.82(6)
C5 C1 C2 107.62(18)
C5 C1 Fe1 70.01(11)
C2 C1 Fe1 69.19(12)
C5 C1 H1 126.2
C2 C1 H1 126.2
Fe1 C1 H1 126.2
C3 C2 C1 107.95(18)
C3 C2 Fe1 69.74(11)
C1 C2 Fe1 70.02(11)
C3 C2 H2 126
C1 C2 H2 126
Fe1 C2 H2 125.8
C2 C3 C4 107.88(17)
C2 C3 Fe1 69.67(11)
C4 C3 Fe1 70.33(10)
C2 C3 H3 126.1
C4 C3 H3 126.1
Fe1 C3 H3 125.5
C5 C4 C3 108.24(18)
C5 C4 Fe1 69.92(11)
C3 C4 Fe1 69.22(10)
C5 C4 H4 125.9
C3 C4 H4 125.9
Fe1 C4 H4 126.6
C4 C5 C1 108.31(18)
C4 C5 Fe1 69.95(10)
C1 C5 Fe1 69.69(12)
C4 C5 H5 125.8
C1 C5 H5 125.8
Fe1 C5 H5 126.1
C10 C6 C7 107.59(14)
C10 C6 C19 120.25(13)
C7 C6 C19 132.15(15)
C10 C6 Fe1 69.02(8)
C7 C6 Fe1 69.66(9)
C19 C6 Fe1 125.44(11)
C8 C7 C6 107.54(15)
C8 C7 Fe1 69.64(10)
C6 C7 Fe1 69.52(9)
C8 C7 H7 126.2
C6 C7 H7 126.2
Fe1 C7 H7 126.2
C9 C8 C7 109.44(14)
C9 C8 Fe1 69.60(9)
C7 C8 Fe1 69.83(10)
C9 C8 H8 125.3
C7 C8 H8 125.3
Fe1 C8 H8 126.9
C8 C9 C10 106.84(15)
C8 C9 Fe1 69.86(10)
C10 C9 Fe1 69.08(9)
C8 C9 H9 126.6
C10 C9 H9 126.6
Fe1 C9 H9 126
C6 C10 C9 108.59(13)
C6 C10 C11 121.59(13)
C9 C10 C11 129.75(14)
C6 C10 Fe1 70.06(9)
C9 C10 Fe1 69.80(9)
C11 C10 Fe1 123.55(10)
O12 C11 N13 120.95(13)
O12 C11 C10 124.45(14)
N13 C11 C10 114.59(13)
C11 N13 C14 126.13(13)
C11 N13 H13 116.9
C14 N13 H13 116.9
C15 C14 N13 119.15(13)
C15 C14 C19 120.23(14)
N13 C14 C19 120.62(13)
C16 C15 C14 119.42(15)
C16 C15 H15 120.3
C14 C15 H15 120.3
C15 C16 C17 120.87(15)
C15 C16 H16 119.6
C17 C16 H16 119.6
C18 C17 C16 119.52(15)
C18 C17 H17 120.2
C16 C17 H17 120.2
C17 C18 C19 121.01(15)
C17 C18 H18 119.5
C19 C18 H18 119.5
C18 C19 C14 118.94(14)
C18 C19 C6 124.28(14)
C14 C19 C6 116.75(14)

loop_
_geom_bond_atom_site_label_1
_geom_bond_atom_site_label_2
_geom_bond_distance
Fe1 C2 2.0385(19)
Fe1 C3 2.0394(17)
Fe1 C10 2.0401(15)
Fe1 C1 2.049(2)
Fe1 C9 2.0498(16)
Fe1 C8 2.0532(17)
Fe1 C4 2.0540(18)
Fe1 C5 2.0537(18)
Fe1 C6 2.0539(15)
Fe1 C7 2.0557(16)
C1 C5 1.413(3)
C1 C2 1.425(3)
C1 H1 0.95
C2 C3 1.414(3)
C2 H2 0.95
C3 C4 1.415(3)
C3 H3 0.95
C4 C5 1.409(3)
C4 H4 0.95
C5 H5 0.95
C6 C10 1.431(2)
C6 C7 1.433(2)
C6 C19 1.455(2)
C7 C8 1.423(3)
C7 H7 0.95
C8 C9 1.421(2)
C8 H8 0.95
C9 C10 1.436(2)
C9 H9 0.95
C10 C11 1.459(2)
C11 O12 1.2364(19)
C11 N13 1.3678(19)
N13 C14 1.4033(18)
N13 H13 0.88
C14 C15 1.399(2)
C14 C19 1.407(2)
C15 C16 1.388(2)
C15 H15 0.95
C16 C17 1.394(2)
C16 H16 0.95
C17 C18 1.382(3)
C17 H17 0.95
C18 C19 1.397(2)
C18 H18 0.95

loop_
_geom_torsion_atom_site_label_1
_geom_torsion_atom_site_label_2
_geom_torsion_atom_site_label_3
_geom_torsion_atom_site_label_4
_geom_torsion
C2 Fe1 C1 C5 -118.87(18)
C3 Fe1 C1 C5 -81.09(13)
C10 Fe1 C1 C5 58.82(17)
C8 Fe1 C1 C5 179.15(11)
C4 Fe1 C1 C5 -37.32(12)
C6 Fe1 C1 C5 96.51(12)
C7 Fe1 C1 C5 140.66(11)
C3 Fe1 C1 C2 37.78(13)
C10 Fe1 C1 C2 177.69(12)
C8 Fe1 C1 C2 -61.98(17)
C4 Fe1 C1 C2 81.55(14)
C5 Fe1 C1 C2 118.87(18)
C6 Fe1 C1 C2 -144.62(12)
C7 Fe1 C1 C2 -100.47(13)
C5 C1 C2 C3 0.0(2)
Fe1 C1 C2 C3 -59.66(14)
C5 C1 C2 Fe1 59.71(14)
C1 Fe1 C2 C3 118.93(18)
C9 Fe1 C2 C3 -62.65(16)
C8 Fe1 C2 C3 -101.14(13)
C4 Fe1 C2 C3 37.88(12)
C5 Fe1 C2 C3 81.31(13)
C6 Fe1 C2 C3 179.01(11)
C7 Fe1 C2 C3 -144.66(12)
C3 Fe1 C2 C1 -118.93(18)
C9 Fe1 C2 C1 178.42(12)
C8 Fe1 C2 C1 139.92(13)
C4 Fe1 C2 C1 -81.05(14)
C5 Fe1 C2 C1 -37.63(13)
C6 Fe1 C2 C1 60.07(18)
C7 Fe1 C2 C1 96.41(14)
C1 C2 C3 C4 -0.4(2)
Fe1 C2 C3 C4 -60.22(12)
C1 C2 C3 Fe1 59.83(14)
C10 Fe1 C3 C2 176.27(12)
C1 Fe1 C3 C2 -37.97(13)
C9 Fe1 C3 C2 138.53(12)
C8 Fe1 C3 C2 95.17(13)
C4 Fe1 C3 C2 -118.70(17)
C5 Fe1 C3 C2 -81.54(14)
C7 Fe1 C3 C2 58.64(17)
C2 Fe1 C3 C4 118.70(17)
C10 Fe1 C3 C4 -65.03(14)
C1 Fe1 C3 C4 80.72(13)
C9 Fe1 C3 C4 -102.78(11)
C8 Fe1 C3 C4 -146.13(11)
C5 Fe1 C3 C4 37.15(11)
C7 Fe1 C3 C4 177.34(12)
C2 C3 C4 C5 0.6(2)
Fe1 C3 C4 C5 -59.23(12)
C2 C3 C4 Fe1 59.80(13)
C2 Fe1 C4 C5 81.68(13)
C3 Fe1 C4 C5 119.68(17)
C10 Fe1 C4 C5 -102.49(12)
C1 Fe1 C4 C5 37.47(12)
C9 Fe1 C4 C5 -146.94(11)
C8 Fe1 C4 C5 176.25(12)
C6 Fe1 C4 C5 -63.53(15)
C2 Fe1 C4 C3 -38.00(12)
C10 Fe1 C4 C3 137.84(11)
C1 Fe1 C4 C3 -82.20(13)
C9 Fe1 C4 C3 93.38(12)
C8 Fe1 C4 C3 56.57(17)
C5 Fe1 C4 C3 -119.68(17)
C6 Fe1 C4 C3 176.80(11)
C3 C4 C5 C1 -0.6(2)
Fe1 C4 C5 C1 -59.34(14)
C3 C4 C5 Fe1 58.79(12)
C2 C1 C5 C4 0.3(2)
Fe1 C1 C5 C4 59.50(13)
C2 C1 C5 Fe1 -59.19(14)
C2 Fe1 C5 C4 -81.37(13)
C3 Fe1 C5 C4 -37.45(12)
C10 Fe1 C5 C4 94.94(12)
C1 Fe1 C5 C4 -119.45(17)
C9 Fe1 C5 C4 55.74(17)
C6 Fe1 C5 C4 139.48(11)
C7 Fe1 C5 C4 179.05(11)
C2 Fe1 C5 C1 38.08(13)
C3 Fe1 C5 C1 82.00(13)
C10 Fe1 C5 C1 -145.61(12)
C9 Fe1 C5 C1 175.19(12)
C4 Fe1 C5 C1 119.45(17)
C6 Fe1 C5 C1 -101.07(12)
C7 Fe1 C5 C1 -61.50(16)
C2 Fe1 C6 C10 176.15(12)
C1 Fe1 C6 C10 -145.72(11)
C9 Fe1 C6 C10 37.70(9)
C8 Fe1 C6 C10 81.35(10)
C4 Fe1 C6 C10 -63.52(13)
C5 Fe1 C6 C10 -101.93(10)
C7 Fe1 C6 C10 119.17(14)
C2 Fe1 C6 C7 56.98(17)
C10 Fe1 C6 C7 -119.17(14)
C1 Fe1 C6 C7 95.11(13)
C9 Fe1 C6 C7 -81.47(11)
C8 Fe1 C6 C7 -37.82(11)
C4 Fe1 C6 C7 177.31(11)
C5 Fe1 C6 C7 138.90(12)
C2 Fe1 C6 C19 -70.94(18)
C10 Fe1 C6 C19 112.91(16)
C1 Fe1 C6 C19 -32.82(16)
C9 Fe1 C6 C19 150.61(15)
C8 Fe1 C6 C19 -165.74(15)
C4 Fe1 C6 C19 49.39(18)
C5 Fe1 C6 C19 10.98(16)
C7 Fe1 C6 C19 -127.92(18)
C10 C6 C7 C8 0.71(18)
C19 C6 C7 C8 179.41(16)
Fe1 C6 C7 C8 59.50(12)
C10 C6 C7 Fe1 -58.79(10)
C19 C6 C7 Fe1 119.90(18)
C2 Fe1 C7 C8 94.95(13)
C3 Fe1 C7 C8 58.04(17)
C10 Fe1 C7 C8 -80.92(11)
C1 Fe1 C7 C8 138.94(12)
C9 Fe1 C7 C8 -36.67(10)
C5 Fe1 C7 C8 176.38(11)
C6 Fe1 C7 C8 -118.79(15)
C2 Fe1 C7 C6 -146.26(11)
C3 Fe1 C7 C6 176.83(12)
C10 Fe1 C7 C6 37.87(10)
C1 Fe1 C7 C6 -102.27(12)
C9 Fe1 C7 C6 82.12(11)
C8 Fe1 C7 C6 118.79(15)
C5 Fe1 C7 C6 -64.83(15)
C6 C7 C8 C9 -1.0(2)
Fe1 C7 C8 C9 58.44(12)
C6 C7 C8 Fe1 -59.43(11)
C2 Fe1 C8 C9 137.60(11)
C3 Fe1 C8 C9 94.04(11)
C10 Fe1 C8 C9 -38.68(9)
C1 Fe1 C8 C9 175.43(11)
C4 Fe1 C8 C9 58.26(15)
C6 Fe1 C8 C9 -82.91(10)
C7 Fe1 C8 C9 -120.99(14)
C2 Fe1 C8 C7 -101.41(12)
C3 Fe1 C8 C7 -144.97(11)
C10 Fe1 C8 C7 82.31(11)
C1 Fe1 C8 C7 -63.58(15)
C9 Fe1 C8 C7 120.99(14)
C4 Fe1 C8 C7 179.25(12)
C6 Fe1 C8 C7 38.08(10)
C7 C8 C9 C10 0.88(19)
Fe1 C8 C9 C10 59.45(11)
C7 C8 C9 Fe1 -58.58(13)
C2 Fe1 C9 C8 -64.21(15)
C3 Fe1 C9 C8 -101.94(12)
C10 Fe1 C9 C8 118.06(14)
C4 Fe1 C9 C8 -145.24(11)
C5 Fe1 C9 C8 179.50(12)
C6 Fe1 C9 C8 80.53(10)
C7 Fe1 C9 C8 36.67(10)
C2 Fe1 C9 C10 177.72(11)
C3 Fe1 C9 C10 140.00(10)
C8 Fe1 C9 C10 -118.06(14)
C4 Fe1 C9 C10 96.70(11)
C5 Fe1 C9 C10 61.43(15)
C6 Fe1 C9 C10 -37.53(9)
C7 Fe1 C9 C10 -81.40(10)
C7 C6 C10 C9 -0.18(17)
C19 C6 C10 C9 -179.06(13)
Fe1 C6 C10 C9 -59.37(10)
C7 C6 C10 C11 177.03(14)
C19 C6 C10 C11 -1.9(2)
Fe1 C6 C10 C11 117.84(13)
C7 C6 C10 Fe1 59.19(11)
C19 C6 C10 Fe1 -119.69(14)
C8 C9 C10 C6 -0.42(17)
Fe1 C9 C10 C6 59.53(10)
C8 C9 C10 C11 -177.33(15)
Fe1 C9 C10 C11 -117.38(16)
C8 C9 C10 Fe1 -59.95(11)
C3 Fe1 C10 C6 178.79(10)
C1 Fe1 C10 C6 58.89(15)
C9 Fe1 C10 C6 -119.65(13)
C8 Fe1 C10 C6 -81.50(10)
C4 Fe1 C10 C6 139.68(10)
C5 Fe1 C10 C6 96.16(10)
C7 Fe1 C10 C6 -37.78(9)
C3 Fe1 C10 C9 -61.55(13)
C1 Fe1 C10 C9 178.55(13)
C8 Fe1 C10 C9 38.15(10)
C4 Fe1 C10 C9 -100.66(11)
C5 Fe1 C10 C9 -144.18(11)
C6 Fe1 C10 C9 119.65(13)
C7 Fe1 C10 C9 81.88(10)
C3 Fe1 C10 C11 63.45(17)
C1 Fe1 C10 C11 -56.45(19)
C9 Fe1 C10 C11 125.00(17)
C8 Fe1 C10 C11 163.15(15)
C4 Fe1 C10 C11 24.34(15)
C5 Fe1 C10 C11 -19.18(15)
C6 Fe1 C10 C11 -115.35(16)
C7 Fe1 C10 C11 -153.13(15)
C6 C10 C11 O12 -178.77(14)
C9 C10 C11 O12 -2.2(3)
Fe1 C10 C11 O12 -92.94(17)
C6 C10 C11 N13 2.0(2)
C9 C10 C11 N13 178.59(14)
Fe1 C10 C11 N13 87.86(15)
O12 C11 N13 C14 -179.26(14)
C10 C11 N13 C14 0.0(2)
C11 N13 C14 C15 177.74(14)
C11 N13 C14 C19 -2.2(2)
N13 C14 C15 C16 179.20(14)
C19 C14 C15 C16 -0.9(2)
C14 C15 C16 C17 0.5(2)
C15 C16 C17 C18 0.1(3)
C16 C17 C18 C19 -0.4(3)
C17 C18 C19 C14 0.0(2)
C17 C18 C19 C6 178.11(16)
C15 C14 C19 C18 0.6(2)
N13 C14 C19 C18 -179.47(14)
C15 C14 C19 C6 -177.64(14)
N13 C14 C19 C6 2.3(2)
C10 C6 C19 C18 -178.50(15)
C7 C6 C19 C18 2.9(3)
Fe1 C6 C19 C18 96.88(17)
C10 C6 C19 C14 -0.4(2)
C7 C6 C19 C14 -178.93(16)
Fe1 C6 C19 C14 -84.99(17)

loop_
_platon_squeeze_void_nr
_platon_squeeze_void_average_x
_platon_squeeze_void_average_y
_platon_squeeze_void_average_z
_platon_squeeze_void_volume
_platon_squeeze_void_count_electrons
_platon_squeeze_void_content
1 0.000 0.000 -0.004 310 26 ' '
2 0.333 0.667 0.788 307 26 ' '
3 0.667 0.333 0.455 307 26 ' '
